data_7210526
loop_
_publ_author_name
'Chen, Zilu'
'Wu, Xuxian'
'Qin, Suni'
'Lei, Chaohai'
'Liang, Fupei'

_publ_section_title
;
 Structure and fluorescent properties of mercury(ii)
 pyridine-2,3-dicarboxylate coordination polymers tuned by ancillary
 ligands and alkaline-earth metal ions
;
_journal_issue 6
_journal_name_full CrystEngComm
_journal_page_first 2029
_journal_paper_doi 10.1039/c0ce00624f
_journal_volume 13
_journal_year 2011
_chemical_formula_moiety 'C9 H9 Ba Hg N3 O7 S2'
_chemical_formula_sum 'C9 H9 Ba Hg N3 O7 S2'
_chemical_formula_weight 673.24
_chemical_name_systematic
;
?
;
_space_group_IT_number 15
_symmetry_cell_setting monoclinic
_symmetry_space_group_name_Hall '-C 2yc'
_symmetry_space_group_name_H-M 'C 1 2/c 1'
_atom_sites_solution_hydrogens geom
_atom_sites_solution_primary direct
_atom_sites_solution_secondary difmap
_audit_creation_method SHELXL-97
_cell_angle_alpha 90.00
_cell_angle_beta 100.309(2)
_cell_angle_gamma 90.00
_cell_formula_units_Z 8
_cell_length_a 30.645(3)
_cell_length_b 7.0037(9)
_cell_length_c 15.9747(19)
_cell_measurement_reflns_used 1583
_cell_measurement_temperature 298(2)
_cell_measurement_theta_max 25.17
_cell_measurement_theta_min 2.986
_cell_volume 3373.3(7)
_computing_cell_refinement 'SMART '
_computing_data_collection 'SMART (Bruker, 1998)'
_computing_data_reduction 'SAINT (Bruker, 1998)'
_computing_molecular_graphics 'SHELXTL (Bruker, 1998)'
_computing_publication_material SHELXTL
_computing_structure_refinement 'SHELXL97 (Sheldrick, 1997)'
_computing_structure_solution 'SHELXS97 (Sheldrick, 1997)'
_diffrn_ambient_temperature 298(2)
_diffrn_measured_fraction_theta_full 0.999
_diffrn_measured_fraction_theta_max 0.999
_diffrn_measurement_device_type 'CCD area detector'
_diffrn_measurement_method 'phi and omega scans'
_diffrn_radiation_monochromator graphite
_diffrn_radiation_source 'fine-focus sealed tube'
_diffrn_radiation_type MoK\a
_diffrn_radiation_wavelength 0.71073
_diffrn_reflns_av_R_equivalents 0.0703
_diffrn_reflns_av_sigmaI/netI 0.0897
_diffrn_reflns_limit_h_max 31
_diffrn_reflns_limit_h_min -36
_diffrn_reflns_limit_k_max 7
_diffrn_reflns_limit_k_min -8
_diffrn_reflns_limit_l_max 17
_diffrn_reflns_limit_l_min -19
_diffrn_reflns_number 8308
_diffrn_reflns_theta_full 25.01
_diffrn_reflns_theta_max 25.01
_diffrn_reflns_theta_min 1.35
_exptl_absorpt_coefficient_mu 11.694
_exptl_absorpt_correction_T_max 0.7205
_exptl_absorpt_correction_T_min 0.4547
_exptl_absorpt_correction_type multi-scan
_exptl_absorpt_process_details 'SADABS (Bruker, 1998)'
_exptl_crystal_colour colorless
_exptl_crystal_density_diffrn 2.651
_exptl_crystal_density_method 'not measured'
_exptl_crystal_description block
_exptl_crystal_F_000 2464
_exptl_crystal_size_max 0.08
_exptl_crystal_size_mid 0.08
_exptl_crystal_size_min 0.03
_refine_diff_density_max 0.984
_refine_diff_density_min -0.733
_refine_diff_density_rms 0.180
_refine_ls_extinction_coef 0.000081(9)
_refine_ls_extinction_expression Fc^*^=kFc[1+0.001xFc^2^\l^3^/sin(2\q)]^-1/4^
_refine_ls_extinction_method SHELXL
_refine_ls_goodness_of_fit_ref 0.849
_refine_ls_hydrogen_treatment constr
_refine_ls_matrix_type full
_refine_ls_number_parameters 209
_refine_ls_number_reflns 2977
_refine_ls_number_restraints 0
_refine_ls_restrained_S_all 0.849
_refine_ls_R_factor_all 0.0710
_refine_ls_R_factor_gt 0.0366
_refine_ls_shift/su_max 0.001
_refine_ls_shift/su_mean 0.000
_refine_ls_structure_factor_coef Fsqd
_refine_ls_weighting_details 'calc w=1/[\s^2^(Fo^2^)+(0.0107P)^2^+0.0000P] where P=(Fo^2^+2Fc^2^)/3'
_refine_ls_weighting_scheme calc
_refine_ls_wR_factor_gt 0.0526
_refine_ls_wR_factor_ref 0.0589
_reflns_number_gt 1957
_reflns_number_total 2977
_reflns_threshold_expression >2sigma(I)
_cod_data_source_file c0ce00624f.txt
_cod_data_source_block 090512g
_cod_depositor_comments
;
The following automatic conversions were performed:

'_symmetry_cell_setting' value 'Monoclinic' changed to 'monoclinic'
according to the built-in table from CIF Core dictionary named
'cif_core.dic' version 2.4.1 from 2010-06-29.

Automatic conversion script
Id: cif_fix_values 1891 2012-01-12 08:04:46Z andrius 
;
_cod_original_sg_symbol_H-M C2/c
_cod_database_code 7210526

loop_
_symmetry_equiv_pos_as_xyz
'x, y, z'
'-x, y, -z+1/2'
'x+1/2, y+1/2, z'
'-x+1/2, y+1/2, -z+1/2'
'-x, -y, -z'
'x, -y, z-1/2'
'-x+1/2, -y+1/2, -z'
'x+1/2, -y+1/2, z-1/2'

loop_
_atom_site_label
_atom_site_type_symbol
_atom_site_fract_x
_atom_site_fract_y
_atom_site_fract_z
_atom_site_U_iso_or_equiv
_atom_site_adp_type
_atom_site_occupancy
_atom_site_symmetry_multiplicity
_atom_site_calc_flag
_atom_site_refinement_flags
Hg1 Hg 0.425778(14) 0.53732(6) 0.62516(3) 0.04437(15) Uani 1 1 d .
Ba1 Ba 0.278935(17) 0.24019(7) 0.32957(3) 0.02386(15) Uani 1 1 d .
N1 N 0.4117(2) 0.6774(10) 0.4901(4) 0.0315(19) Uani 1 1 d .
N2 N 0.3647(3) 0.1856(11) 0.4479(5) 0.045(2) Uani 1 1 d .
N3 N 0.4940(3) 0.6403(14) 0.8631(5) 0.064(3) Uani 1 1 d .
O1 O 0.34386(17) 0.5599(8) 0.5682(3) 0.0323(15) Uani 1 1 d .
O2 O 0.29766(17) 0.5543(7) 0.4434(3) 0.0278(14) Uani 1 1 d .
O3 O 0.30376(17) 0.5685(7) 0.2617(3) 0.0256(14) Uani 1 1 d .
O4 O 0.29278(18) 0.8689(7) 0.2979(4) 0.0301(15) Uani 1 1 d .
O5 O 0.26821(18) -0.0247(7) 0.4568(4) 0.0364(16) Uani 1 1 d .
H5A H 0.2738 -0.1430 0.4454 0.055 Uiso 1 1 d R
H5B H 0.2434 -0.0178 0.4728 0.055 Uiso 1 1 d R
O6 O 0.3073(2) 0.1816(8) 0.1787(4) 0.0486(19) Uani 1 1 d .
H6A H 0.3102 0.2854 0.1509 0.073 Uiso 1 1 d R
H6B H 0.2957 0.0904 0.1459 0.073 Uiso 1 1 d R
O7 O 0.19820(19) 0.3078(7) 0.3972(4) 0.0388(16) Uani 1 1 d .
H7A H 0.1837 0.2040 0.4017 0.058 Uiso 1 1 d R
H7B H 0.2039 0.3671 0.4456 0.058 Uiso 1 1 d R
S1 S 0.43437(9) 0.1958(4) 0.58880(18) 0.0554(8) Uani 1 1 d .
S2 S 0.41319(9) 0.7047(4) 0.75251(18) 0.0573(8) Uani 1 1 d .
C1 C 0.3346(3) 0.5868(10) 0.4888(6) 0.021(2) Uani 1 1 d .
C2 C 0.3149(3) 0.7194(12) 0.3030(5) 0.020(2) Uani 1 1 d .
C3 C 0.3701(3) 0.6677(11) 0.4422(5) 0.020(2) Uani 1 1 d .
C4 C 0.3601(3) 0.7252(11) 0.3578(5) 0.022(2) Uani 1 1 d .
C5 C 0.3951(3) 0.8045(11) 0.3231(6) 0.031(2) Uani 1 1 d .
H5 H 0.3898 0.8490 0.2674 0.038 Uiso 1 1 calc R
C6 C 0.4370(3) 0.8169(13) 0.3707(6) 0.040(3) Uani 1 1 d .
H6 H 0.4602 0.8680 0.3473 0.048 Uiso 1 1 calc R
C7 C 0.4444(3) 0.7519(12) 0.4544(6) 0.041(3) Uani 1 1 d .
H7 H 0.4728 0.7603 0.4865 0.049 Uiso 1 1 calc R
C8 C 0.3925(3) 0.1917(13) 0.5049(6) 0.036(2) Uani 1 1 d .
C9 C 0.4614(3) 0.6660(14) 0.8161(6) 0.041(3) Uani 1 1 d .

loop_
_atom_site_aniso_label
_atom_site_aniso_U_11
_atom_site_aniso_U_22
_atom_site_aniso_U_33
_atom_site_aniso_U_23
_atom_site_aniso_U_13
_atom_site_aniso_U_12
Hg1 0.0376(3) 0.0597(3) 0.0302(2) -0.0036(2) -0.00912(17) -0.0008(2)
Ba1 0.0277(3) 0.0218(3) 0.0202(3) -0.0006(3) -0.0006(2) -0.0015(3)
N1 0.034(5) 0.039(5) 0.017(4) -0.003(4) -0.007(4) -0.007(4)
N2 0.050(6) 0.040(5) 0.041(6) -0.011(4) -0.003(4) -0.001(5)
N3 0.041(6) 0.110(8) 0.033(6) -0.016(6) -0.014(4) 0.006(6)
O1 0.025(4) 0.053(4) 0.018(4) 0.001(3) 0.003(3) 0.001(3)
O2 0.021(3) 0.034(3) 0.026(4) 0.000(3) 0.000(3) -0.009(3)
O3 0.032(4) 0.015(3) 0.027(4) -0.003(3) -0.004(3) -0.002(3)
O4 0.033(4) 0.020(3) 0.034(4) -0.001(3) -0.005(3) 0.015(3)
O5 0.034(4) 0.034(3) 0.044(4) 0.005(3) 0.016(3) -0.002(3)
O6 0.074(5) 0.036(4) 0.040(4) -0.007(3) 0.020(4) -0.015(4)
O7 0.055(4) 0.032(3) 0.030(4) 0.000(3) 0.011(3) -0.006(3)
S1 0.0529(19) 0.0481(18) 0.055(2) -0.0028(15) -0.0180(14) 0.0100(15)
S2 0.0463(18) 0.074(2) 0.0445(18) -0.0159(16) -0.0116(13) 0.0221(16)
C1 0.029(6) 0.008(4) 0.027(6) -0.005(4) 0.005(4) 0.000(4)
C2 0.018(5) 0.034(6) 0.009(5) 0.004(4) 0.011(4) -0.004(4)
C3 0.020(5) 0.020(4) 0.017(5) -0.010(4) -0.002(4) -0.005(4)
C4 0.023(5) 0.018(5) 0.024(5) -0.011(4) -0.002(4) -0.005(4)
C5 0.033(6) 0.027(5) 0.037(6) 0.003(4) 0.012(5) 0.000(5)
C6 0.025(6) 0.053(7) 0.043(7) 0.003(5) 0.008(5) -0.012(5)
C7 0.019(5) 0.046(6) 0.055(8) -0.003(6) 0.003(5) 0.001(5)
C8 0.033(6) 0.034(6) 0.041(7) -0.007(5) 0.008(5) 0.000(5)
C9 0.047(7) 0.053(6) 0.026(6) -0.012(5) 0.009(5) 0.000(6)

loop_
_atom_type_symbol
_atom_type_description
_atom_type_scat_dispersion_real
_atom_type_scat_dispersion_imag
_atom_type_scat_source
C C 0.0033 0.0016 'International Tables Vol C Tables 4.2.6.8 and 6.1.1.4'
H H 0.0000 0.0000 'International Tables Vol C Tables 4.2.6.8 and 6.1.1.4'
O O 0.0106 0.0060 'International Tables Vol C Tables 4.2.6.8 and 6.1.1.4'
N N 0.0061 0.0033 'International Tables Vol C Tables 4.2.6.8 and 6.1.1.4'
Hg Hg -2.3894 9.2266 'International Tables Vol C Tables 4.2.6.8 and 6.1.1.4'
Ba Ba -0.3244 2.2819 'International Tables Vol C Tables 4.2.6.8 and 6.1.1.4'
S S 0.1246 0.1234 'International Tables Vol C Tables 4.2.6.8 and 6.1.1.4'

loop_
_geom_angle_atom_site_label_1
_geom_angle_atom_site_label_2
_geom_angle_atom_site_label_3
_geom_angle
_geom_angle_site_symmetry_1
_geom_angle_site_symmetry_3
N1 Hg1 S2 122.52(18) . .
N1 Hg1 S1 101.41(18) . .
S2 Hg1 S1 134.16(10) . .
N1 Hg1 O1 68.5(2) . .
S2 Hg1 O1 88.56(14) . .
S1 Hg1 O1 96.69(14) . .
N1 Hg1 N3 88.0(3) . 2_656
S2 Hg1 N3 95.6(2) . 2_656
S1 Hg1 N3 98.6(2) . 2_656
O1 Hg1 N3 154.1(2) . 2_656
O4 Ba1 O3 132.74(17) 1_545 .
O4 Ba1 O6 66.72(17) 1_545 .
O3 Ba1 O6 67.57(16) . .
O4 Ba1 O5 62.77(16) 1_545 .
O3 Ba1 O5 157.85(16) . .
O6 Ba1 O5 129.35(16) . .
O4 Ba1 O2 147.60(16) 1_545 .
O3 Ba1 O2 63.95(15) . .
O6 Ba1 O2 128.27(15) . .
O5 Ba1 O2 94.83(15) . .
O4 Ba1 O4 107.28(13) 1_545 4_545
O3 Ba1 O4 71.49(15) . 4_545
O6 Ba1 O4 75.22(18) . 4_545
O5 Ba1 O4 123.21(16) . 4_545
O2 Ba1 O4 104.63(15) . 4_545
O4 Ba1 O7 113.53(16) 1_545 .
O3 Ba1 O7 109.19(15) . .
O6 Ba1 O7 140.97(18) . .
O5 Ba1 O7 67.80(15) . .
O2 Ba1 O7 74.01(15) . .
O4 Ba1 O7 67.51(16) 4_545 .
O4 Ba1 O3 70.36(15) 1_545 4_545
O3 Ba1 O3 115.27(10) . 4_545
O6 Ba1 O3 83.32(17) . 4_545
O5 Ba1 O3 83.51(15) . 4_545
O2 Ba1 O3 133.55(14) . 4_545
O4 Ba1 O3 45.01(14) 4_545 4_545
O7 Ba1 O3 62.40(15) . 4_545
O4 Ba1 N2 81.05(19) 1_545 .
O3 Ba1 N2 94.83(19) . .
O6 Ba1 N2 99.0(2) . .
O5 Ba1 N2 70.1(2) . .
O2 Ba1 N2 68.84(18) . .
O4 Ba1 N2 166.28(19) 4_545 .
O7 Ba1 N2 119.9(2) . .
O3 Ba1 N2 147.82(18) 4_545 .
O4 Ba1 C2 89.16(18) 1_545 4_545
O3 Ba1 C2 93.22(18) . 4_545
O6 Ba1 C2 78.64(18) . 4_545
O5 Ba1 C2 103.69(19) . 4_545
O2 Ba1 C2 120.26(17) . 4_545
O4 Ba1 C2 22.26(16) 4_545 4_545
O7 Ba1 C2 62.49(17) . 4_545
O3 Ba1 C2 22.75(15) 4_545 4_545
N2 Ba1 C2 170.0(2) . 4_545
O4 Ba1 Ba1 37.19(12) 1_545 4_545
O3 Ba1 Ba1 123.02(11) . 4_545
O6 Ba1 Ba1 62.67(12) . 4_545
O5 Ba1 Ba1 79.04(11) . 4_545
O2 Ba1 Ba1 167.47(11) . 4_545
O4 Ba1 Ba1 70.63(10) 4_545 4_545
O7 Ba1 Ba1 93.50(11) . 4_545
O3 Ba1 Ba1 35.46(10) 4_545 4_545
N2 Ba1 Ba1 118.23(15) . 4_545
C2 Ba1 Ba1 52.03(14) 4_545 4_545
O4 Ba1 Ba1 134.72(12) 1_545 4
O3 Ba1 Ba1 39.09(11) . 4
O6 Ba1 Ba1 76.96(12) . 4
O5 Ba1 Ba1 146.69(11) . 4
O2 Ba1 Ba1 76.91(11) . 4
O4 Ba1 Ba1 34.72(10) 4_545 4
O7 Ba1 Ba1 78.92(10) . 4
O3 Ba1 Ba1 79.68(10) 4_545 4
N2 Ba1 Ba1 132.30(15) . 4
C2 Ba1 Ba1 56.94(15) 4_545 4
Ba1 Ba1 Ba1 102.17(2) 4_545 4
C7 N1 C3 118.3(8) . .
C7 N1 Hg1 121.7(6) . .
C3 N1 Hg1 119.7(6) . .
C8 N2 Ba1 163.7(8) . .
C9 N3 Hg1 144.0(8) . 2_656
C1 O1 Hg1 113.7(5) . .
C1 O2 Ba1 124.7(5) . .
C2 O3 Ba1 124.8(5) . .
C2 O3 Ba1 92.7(4) . 4
Ba1 O3 Ba1 105.45(17) . 4
C2 O4 Ba1 154.5(5) . 1_565
C2 O4 Ba1 97.0(5) . 4
Ba1 O4 Ba1 108.09(18) 1_565 4
Ba1 O5 H5A 115.0 . .
Ba1 O5 H5B 114.1 . .
H5A O5 H5B 109.8 . .
Ba1 O6 H6A 113.9 . .
Ba1 O6 H6B 119.0 . .
H6A O6 H6B 112.4 . .
Ba1 O7 H7A 112.3 . .
Ba1 O7 H7B 111.1 . .
H7A O7 H7B 110.8 . .
C8 S1 Hg1 96.0(3) . .
C9 S2 Hg1 100.1(3) . .
O2 C1 O1 124.9(8) . .
O2 C1 C3 115.7(8) . .
O1 C1 C3 119.4(7) . .
O4 C2 O3 125.3(8) . .
O4 C2 C4 116.8(7) . .
O3 C2 C4 117.7(7) . .
O4 C2 Ba1 60.7(4) . 4
O3 C2 Ba1 64.6(4) . 4
C4 C2 Ba1 173.7(5) . 4
N1 C3 C4 123.5(8) . .
N1 C3 C1 114.8(7) . .
C4 C3 C1 121.7(7) . .
C3 C4 C5 116.4(8) . .
C3 C4 C2 125.5(7) . .
C5 C4 C2 118.0(8) . .
C6 C5 C4 120.8(9) . .
C6 C5 H5 119.6 . .
C4 C5 H5 119.6 . .
C5 C6 C7 119.0(9) . .
C5 C6 H6 120.5 . .
C7 C6 H6 120.5 . .
N1 C7 C6 122.0(9) . .
N1 C7 H7 119.0 . .
C6 C7 H7 119.0 . .
N2 C8 S1 178.6(10) . .
N3 C9 S2 177.2(10) . .

loop_
_geom_bond_atom_site_label_1
_geom_bond_atom_site_label_2
_geom_bond_distance
_geom_bond_site_symmetry_2
Hg1 N1 2.339(7) .
Hg1 S2 2.438(3) .
Hg1 S1 2.486(3) .
Hg1 O1 2.518(5) .
Hg1 N3 2.536(9) 2_656
Ba1 O4 2.697(5) 1_545
Ba1 O3 2.709(5) .
Ba1 O6 2.736(6) .
Ba1 O5 2.815(5) .
Ba1 O2 2.847(5) .
Ba1 O4 2.862(5) 4_545
Ba1 O7 2.911(6) .
Ba1 O3 2.944(5) 4_545
Ba1 N2 2.973(8) .
Ba1 C2 3.256(8) 4_545
N1 C7 1.344(10) .
N1 C3 1.366(10) .
N2 C8 1.132(11) .
N3 C9 1.153(12) .
N3 Hg1 2.536(9) 2_656
O1 C1 1.264(9) .
O2 C1 1.251(9) .
O3 C2 1.260(8) .
O3 Ba1 2.944(5) 4
O4 C2 1.243(8) .
O4 Ba1 2.697(5) 1_565
O4 Ba1 2.862(5) 4
O5 H5A 0.8715 .
O5 H5B 0.8452 .
O6 H6A 0.8650 .
O6 H6B 0.8608 .
O7 H7A 0.8621 .
O7 H7B 0.8666 .
S1 C8 1.682(10) .
S2 C9 1.658(11) .
C1 C3 1.532(11) .
C2 C4 1.499(11) .
C2 Ba1 3.256(8) 4
C3 C4 1.388(11) .
C4 C5 1.408(10) .
C5 C6 1.373(12) .
C5 H5 0.9300 .
C6 C7 1.392(12) .
C6 H6 0.9300 .
C7 H7 0.9300 .

loop_
_geom_hbond_atom_site_label_D
_geom_hbond_atom_site_label_H
_geom_hbond_atom_site_label_A
_geom_hbond_distance_DH
_geom_hbond_distance_HA
_geom_hbond_distance_DA
_geom_hbond_angle_DHA
_geom_hbond_site_symmetry_A
O5 H5A O2 0.87 2.25 3.102(7) 167.7 1_545
O5 H5B O2 0.85 2.01 2.794(7) 153.8 7_556
O5 H5B O1 0.85 2.65 3.394(8) 147.1 7_556
O6 H6A O1 0.87 2.11 2.891(8) 149.2 6_565
O6 H6B O7 0.86 2.11 2.877(7) 147.3 4_545
O7 H7A O1 0.86 2.12 2.976(8) 170.2 7_556
O7 H7B O5 0.87 1.98 2.819(8) 163.8 7_556

loop_
_geom_torsion_atom_site_label_1
_geom_torsion_atom_site_label_2
_geom_torsion_atom_site_label_3
_geom_torsion_atom_site_label_4
_geom_torsion
_geom_torsion_site_symmetry_1
_geom_torsion_site_symmetry_4
S2 Hg1 N1 C7 100.1(6) . .
S1 Hg1 N1 C7 -93.6(6) . .
O1 Hg1 N1 C7 173.7(7) . .
N3 Hg1 N1 C7 4.8(7) 2_656 .
S2 Hg1 N1 C3 -86.4(6) . .
S1 Hg1 N1 C3 79.9(6) . .
O1 Hg1 N1 C3 -12.9(6) . .
N3 Hg1 N1 C3 178.2(6) 2_656 .
O4 Ba1 N2 C8 -141(3) 1_545 .
O3 Ba1 N2 C8 87(3) . .
O6 Ba1 N2 C8 155(3) . .
O5 Ba1 N2 C8 -76(3) . .
O2 Ba1 N2 C8 27(3) . .
O4 Ba1 N2 C8 91(3) 4_545 .
O7 Ba1 N2 C8 -29(3) . .
O3 Ba1 N2 C8 -113(3) 4_545 .
Ba1 Ba1 N2 C8 -141(3) 4_545 .
Ba1 Ba1 N2 C8 74(3) 4 .
N1 Hg1 O1 C1 17.5(5) . .
S2 Hg1 O1 C1 143.5(5) . .
S1 Hg1 O1 C1 -82.2(5) . .
N3 Hg1 O1 C1 43.6(8) 2_656 .
O4 Ba1 O2 C1 36.9(8) 1_545 .
O3 Ba1 O2 C1 -92.9(6) . .
O6 Ba1 O2 C1 -70.8(7) . .
O5 Ba1 O2 C1 80.5(6) . .
O4 Ba1 O2 C1 -153.3(6) 4_545 .
O7 Ba1 O2 C1 145.7(7) . .
O3 Ba1 O2 C1 166.1(6) 4_545 .
N2 Ba1 O2 C1 14.0(6) . .
C2 Ba1 O2 C1 -170.6(6) 4_545 .
Ba1 Ba1 O2 C1 140.6(6) 4_545 .
Ba1 Ba1 O2 C1 -132.2(6) 4 .
O4 Ba1 O3 C2 -143.0(6) 1_545 .
O6 Ba1 O3 C2 -158.5(6) . .
O5 Ba1 O3 C2 -14.9(8) . .
O2 Ba1 O3 C2 2.9(6) . .
O4 Ba1 O3 C2 120.3(6) 4_545 .
O7 Ba1 O3 C2 63.2(6) . .
O3 Ba1 O3 C2 131.0(6) 4_545 .
N2 Ba1 O3 C2 -60.7(6) . .
C2 Ba1 O3 C2 125.2(6) 4_545 .
Ba1 Ba1 O3 C2 170.9(5) 4_545 .
Ba1 Ba1 O3 C2 104.5(6) 4 .
O4 Ba1 O3 Ba1 112.5(2) 1_545 4
O6 Ba1 O3 Ba1 96.9(2) . 4
O5 Ba1 O3 Ba1 -119.4(4) . 4
O2 Ba1 O3 Ba1 -101.66(19) . 4
O4 Ba1 O3 Ba1 15.74(15) 4_545 4
O7 Ba1 O3 Ba1 -41.3(2) . 4
O3 Ba1 O3 Ba1 26.47(17) 4_545 4
N2 Ba1 O3 Ba1 -165.3(2) . 4
C2 Ba1 O3 Ba1 20.6(2) 4_545 4
Ba1 Ba1 O3 Ba1 66.35(18) 4_545 4
N1 Hg1 S1 C8 -40.9(4) . .
S2 Hg1 S1 C8 122.9(3) . .
O1 Hg1 S1 C8 28.4(4) . .
N3 Hg1 S1 C8 -130.6(4) 2_656 .
N1 Hg1 S2 C9 -130.2(4) . .
S1 Hg1 S2 C9 68.7(4) . .
O1 Hg1 S2 C9 166.6(4) . .
N3 Hg1 S2 C9 -39.0(5) 2_656 .
Ba1 O2 C1 O1 -105.9(8) . .
Ba1 O2 C1 C3 75.0(8) . .
Hg1 O1 C1 O2 160.6(6) . .
Hg1 O1 C1 C3 -20.3(8) . .
Ba1 O4 C2 O3 -171.6(7) 1_565 .
Ba1 O4 C2 O3 -1.6(8) 4 .
Ba1 O4 C2 C4 3.4(16) 1_565 .
Ba1 O4 C2 C4 173.4(6) 4 .
Ba1 O4 C2 Ba1 -170.0(12) 1_565 4
Ba1 O3 C2 O4 -109.4(7) . .
Ba1 O3 C2 O4 1.5(8) 4 .
Ba1 O3 C2 C4 75.7(8) . .
Ba1 O3 C2 C4 -173.4(6) 4 .
Ba1 O3 C2 Ba1 -110.9(4) . 4
C7 N1 C3 C4 2.1(13) . .
Hg1 N1 C3 C4 -171.6(6) . .
C7 N1 C3 C1 -178.1(7) . .
Hg1 N1 C3 C1 8.2(9) . .
O2 C1 C3 N1 -171.3(7) . .
O1 C1 C3 N1 9.4(11) . .
O2 C1 C3 C4 8.5(11) . .
O1 C1 C3 C4 -170.7(7) . .
N1 C3 C4 C5 -2.8(12) . .
C1 C3 C4 C5 177.4(7) . .
N1 C3 C4 C2 -179.3(8) . .
C1 C3 C4 C2 0.9(12) . .
O4 C2 C4 C3 95.5(10) . .
O3 C2 C4 C3 -89.1(10) . .
O4 C2 C4 C5 -80.9(9) . .
O3 C2 C4 C5 94.5(9) . .
C3 C4 C5 C6 2.1(12) . .
C2 C4 C5 C6 178.8(8) . .
C4 C5 C6 C7 -0.8(14) . .
C3 N1 C7 C6 -0.6(13) . .
Hg1 N1 C7 C6 173.0(7) . .
C5 C6 C7 N1 0.0(14) . .
